data_4345250
loop_
_publ_author_name
'Han, Li-Juan'
'Yan, Wei'
'Chen, Shu-Guang'
'Shi, Zhen-Zhen'
'Zheng, He-Gen'

_publ_section_title
;
 Exploring the Detection of Metal Ions by Tailoring the Coordination Mode
 of V-Shaped Thienylpyridyl Ligand in Three MOFs.
;
_journal_issue 5
_journal_name_full 'Inorganic chemistry'
_journal_page_first 2936
_journal_page_last 2940
_journal_paper_doi 10.1021/acs.inorgchem.6b03075
_journal_volume 56
_journal_year 2017
_chemical_formula_sum 'C51 H31 N3 O10 S2 Zn2'
_chemical_formula_weight 1040.65
_space_group_crystal_system monoclinic
_space_group_IT_number 14
_space_group_name_Hall '-P 2ybc'
_space_group_name_H-M_alt 'P 1 21/c 1'
_symmetry_space_group_name_Hall '-P 2ybc'
_symmetry_space_group_name_H-M 'P 1 21/c 1'
_atom_sites_solution_hydrogens geom
_audit_creation_method SHELXL-2014/7
_cell_angle_alpha 90
_cell_angle_beta 120.35
_cell_angle_gamma 90
_cell_formula_units_Z 4
_cell_length_a 17.164
_cell_length_b 18.512
_cell_length_c 24.463
_cell_measurement_reflns_used 11164
_cell_measurement_temperature 293(2)
_cell_measurement_theta_max 24.549
_cell_measurement_theta_min 2.402
_cell_volume 6707.639
_computing_structure_refinement 'SHELXL-2014/7 (Sheldrick, 2014)'
_diffrn_ambient_temperature 293(2)
_diffrn_measured_fraction_theta_full 0.999
_diffrn_measured_fraction_theta_max 0.999
_diffrn_measurement_device_type 'BRUKER SMART 1000'
_diffrn_measurement_method \w-scan
_diffrn_radiation_type MoK\a
_diffrn_radiation_wavelength 0.710
_diffrn_reflns_av_R_equivalents 0.0731
_diffrn_reflns_av_unetI/netI 0.0697
_diffrn_reflns_Laue_measured_fraction_full 0.999
_diffrn_reflns_Laue_measured_fraction_max 0.999
_diffrn_reflns_limit_h_max 16
_diffrn_reflns_limit_h_min -20
_diffrn_reflns_limit_k_max 21
_diffrn_reflns_limit_k_min -22
_diffrn_reflns_limit_l_max 29
_diffrn_reflns_limit_l_min -29
_diffrn_reflns_number 48860
_diffrn_reflns_point_group_measured_fraction_full 0.999
_diffrn_reflns_point_group_measured_fraction_max 0.999
_diffrn_reflns_theta_full 24.997
_diffrn_reflns_theta_max 24.997
_diffrn_reflns_theta_min 2.198
_exptl_absorpt_coefficient_mu 0.821
_exptl_absorpt_correction_T_max 0.921
_exptl_absorpt_correction_T_min 0.906
_exptl_absorpt_correction_type multi-scan
_exptl_absorpt_process_details SADABS
_exptl_crystal_colour yellow
_exptl_crystal_density_diffrn 1.030
_exptl_crystal_density_method 'not measured'
_exptl_crystal_description block
_exptl_crystal_F_000 2120
_exptl_crystal_size_max 0.12
_exptl_crystal_size_mid 0.10
_exptl_crystal_size_min 0.10
_platon_squeeze_details
;
;
_refine_diff_density_max 0.596
_refine_diff_density_min -0.434
_refine_diff_density_rms 0.066
_refine_ls_extinction_method none
_refine_ls_goodness_of_fit_ref 1.001
_refine_ls_hydrogen_treatment constr
_refine_ls_matrix_type full
_refine_ls_number_parameters 613
_refine_ls_number_reflns 11818
_refine_ls_number_restraints 26
_refine_ls_restrained_S_all 1.008
_refine_ls_R_factor_all 0.0758
_refine_ls_R_factor_gt 0.0513
_refine_ls_shift/su_max 0.002
_refine_ls_shift/su_mean 0.000
_refine_ls_structure_factor_coef Fsqd
_refine_ls_weighting_details 'w=1/[\s^2^(Fo^2^)+(0.0778P)^2^] where P=(Fo^2^+2Fc^2^)/3'
_refine_ls_weighting_scheme calc
_refine_ls_wR_factor_gt 0.1358
_refine_ls_wR_factor_ref 0.1443
_reflns_Friedel_coverage 0.000
_reflns_number_gt 8025
_reflns_number_total 11818
_reflns_threshold_expression 'I > 2\s(I)'
_cod_data_source_file ic6b03075_si_002.cif
_cod_data_source_block 1
_cod_depositor_comments 'Adding full bibliography for 4345250--4345252.cif.'
_cod_original_cell_volume 6707.8
_cod_database_code 4345250
_shelx_shelxl_version_number 2014/7
_shelx_space_group_comment
;
The symmetry employed for this shelxl refinement is uniquely defined
by the following loop, which should always be used as a source of
symmetry information in preference to the above space-group names.
They are only intended as comments.
;

loop_
_space_group_symop_operation_xyz
'x, y, z'
'-x, y+1/2, -z+1/2'
'-x, -y, -z'
'x, -y-1/2, z-1/2'

loop_
_atom_site_label
_atom_site_type_symbol
_atom_site_fract_x
_atom_site_fract_y
_atom_site_fract_z
_atom_site_U_iso_or_equiv
_atom_site_adp_type
_atom_site_occupancy
_atom_site_site_symmetry_order
_atom_site_calc_flag
_atom_site_refinement_flags_posn
_atom_site_refinement_flags_adp
Zn1 Zn 0.79659(3) 0.56046(2) 0.48813(2) 0.04063(13) Uani 1 1 d . .
Zn2 Zn 1.68812(3) 1.45479(2) 0.51184(2) 0.03990(13) Uani 1 1 d . .
S1 S 1.14612(9) 0.80968(6) 0.52037(7) 0.0911(4) Uani 1 1 d . .
S2 S 1.46927(9) 1.11915(5) 0.52590(7) 0.0944(4) Uani 1 1 d . .
N1 N 0.8732(2) 0.64535(13) 0.49182(13) 0.0492(7) Uani 1 1 d . .
N2 N 1.6069(2) 1.37172(13) 0.50585(13) 0.0473(7) Uani 1 1 d . .
N3 N 1.4092(3) 0.8970(2) 0.5596(3) 0.172(3) Uani 1 1 d . .
O1 O 0.8123(2) 0.75156(18) 0.80128(15) 0.1009(11) Uani 1 1 d . .
O2 O 0.7185(2) 0.24107(18) 0.22587(16) 0.1133(13) Uani 1 1 d . .
O3 O 0.81226(18) 0.41174(12) 0.56603(12) 0.0626(7) Uani 1 1 d . .
O4 O 0.58980(16) 0.52363(11) 0.45187(11) 0.0553(6) Uani 1 1 d . .
O5 O 0.70554(19) 0.51364(12) 0.58826(11) 0.0628(7) Uani 1 1 d . .
O6 O 0.78092(19) 0.59218(13) 0.56353(11) 0.0645(7) Uani 1 1 d . .
O7 O 0.7859(2) 0.50095(13) 0.41412(12) 0.0700(8) Uani 1 1 d . .
O8 O 0.7041(2) 0.42625(13) 0.43603(12) 0.0703(8) Uani 1 1 d . .
O9 O 0.89422(17) 0.49095(11) 0.54839(11) 0.0609(7) Uani 1 1 d . .
O10 O 0.67138(18) 0.60216(12) 0.43196(11) 0.0614(7) Uani 1 1 d . .
C1 C 0.9630(3) 0.63960(19) 0.52011(18) 0.0656(11) Uani 1 1 d . .
H1A H 0.9897 0.5959 0.5392 0.079 Uiso 1 1 calc R U
C2 C 1.3231(5) 0.8773(3) 0.5430(4) 0.159(3) Uani 1 1 d . .
H2A H 1.3133 0.8291 0.5484 0.191 Uiso 1 1 calc R U
C3 C 1.0833(4) 0.9312(2) 0.4783(3) 0.125(2) Uani 1 1 d . .
H3B H 1.0779 0.9799 0.4674 0.150 Uiso 1 1 calc R U
C4 C 1.0346(3) 0.82109(19) 0.49266(19) 0.0696(12) Uani 1 1 d . .
C5 C 0.8864(3) 0.7962(2) 0.8297(2) 0.0728(12) Uani 1 1 d . .
C6 C 1.1610(4) 0.8958(2) 0.5044(2) 0.0835(14) Uani 1 1 d . .
C7 C 1.4350(3) 1.20482(19) 0.50303(19) 0.0695(11) Uani 1 1 d . U
C8 C 1.2479(4) 0.9240(2) 0.5183(2) 0.0873(15) Uani 1 1 d . .
C9 C 0.7632(3) 0.6406(2) 0.7467(2) 0.0869(15) Uani 1 1 d . .
H9A H 0.7476 0.6257 0.7763 0.104 Uiso 1 1 calc R U
C10 C 1.4185(4) 0.9666(2) 0.5487(3) 0.139(3) Uani 1 1 d . .
H10A H 1.4755 0.9822 0.5583 0.167 Uiso 1 1 calc R U
C11 C 1.3489(4) 1.0173(2) 0.5242(3) 0.0895(15) Uani 1 1 d . .
C12 C 0.7563(4) 0.3579(3) 0.2708(2) 0.1005(18) Uani 1 1 d . .
H12A H 0.7729 0.3707 0.2413 0.121 Uiso 1 1 calc R U
C14 C 0.6380(3) 0.2015(2) 0.1914(2) 0.0787(13) Uani 1 1 d . .
C15 C 1.3658(3) 1.0919(2) 0.5117(2) 0.0849(15) Uani 1 1 d . .
C16 C 0.6474(3) 0.1351(2) 0.16933(18) 0.0724(12) Uani 1 1 d . .
H16A H 0.7039 0.1177 0.1795 0.087 Uiso 1 1 calc R U
C17 C 1.5878(3) 1.25111(18) 0.5311(2) 0.0692(12) Uani 1 1 d . .
H17A H 1.6136 1.2069 0.5491 0.083 Uiso 1 1 calc R U
C18 C 0.6975(3) 0.2707(2) 0.3131(2) 0.0833(14) Uani 1 1 d . .
H18A H 0.6767 0.2243 0.3131 0.100 Uiso 1 1 calc R U
C19 C 0.7041(3) 0.32191(18) 0.35648(17) 0.0676(11) Uani 1 1 d . .
H19A H 0.6856 0.3100 0.3851 0.081 Uiso 1 1 calc R U
C20 C 0.7228(3) 0.2907(2) 0.2701(2) 0.0822(14) Uani 1 1 d . .
C21 C 1.0179(3) 0.69535(19) 0.52234(19) 0.0700(12) Uani 1 1 d . .
H21A H 1.0801 0.6893 0.5427 0.084 Uiso 1 1 calc R U
C22 C 0.7649(3) 0.4064(2) 0.3163(2) 0.0890(16) Uani 1 1 d . .
H22A H 0.7903 0.4515 0.3185 0.107 Uiso 1 1 calc R U
C23 C 0.8079(3) 0.68501(19) 0.65928(17) 0.0663(11) Uani 1 1 d . .
H23A H 0.8240 0.7002 0.6301 0.080 Uiso 1 1 calc R U
C24 C 0.9697(3) 0.7721(2) 0.8443(2) 0.0796(13) Uani 1 1 d . .
H24A H 0.9766 0.7253 0.8335 0.095 Uiso 1 1 calc R U
C25 C 0.8745(3) 0.8635(2) 0.84765(19) 0.0725(12) Uani 1 1 d . .
H25A H 0.8176 0.8791 0.8386 0.087 Uiso 1 1 calc R U
C26 C 1.6413(3) 1.30693(17) 0.53184(18) 0.0597(10) Uani 1 1 d . .
H26A H 1.7033 1.2996 0.5509 0.072 Uiso 1 1 calc R U
C27 C 0.8859(3) 0.76680(18) 0.4653(2) 0.0702(12) Uani 1 1 d . .
H27A H 0.8577 0.8102 0.4467 0.084 Uiso 1 1 calc R U
C28 C 0.4798(3) 0.18842(19) 0.13892(18) 0.0687(11) Uani 1 1 d . .
H28A H 0.4235 0.2066 0.1287 0.082 Uiso 1 1 calc R U
C29 C 0.8022(3) 0.7070(2) 0.75292(19) 0.0736(13) Uani 1 1 d . .
C30 C 1.4611(3) 1.32797(17) 0.47632(17) 0.0619(11) Uani 1 1 d . .
H30A H 1.3994 1.3368 0.4566 0.074 Uiso 1 1 calc R U
C31 C 0.5554(3) 0.2281(2) 0.1760(2) 0.0807(14) Uani 1 1 d . .
H31A H 0.5506 0.2733 0.1908 0.097 Uiso 1 1 calc R U
C32 C 0.9788(3) 0.76072(18) 0.49366(18) 0.0624(11) Uani 1 1 d . .
C33 C 0.4858(3) 0.12127(17) 0.11627(15) 0.0507(9) Uani 1 1 d . .
C34 C 0.7371(3) 0.38989(18) 0.35819(16) 0.0553(9) Uani 1 1 d . .
C35 C 0.5696(3) 0.09529(19) 0.13147(17) 0.0576(10) Uani 1 1 d . .
H35A H 0.5742 0.0505 0.1162 0.069 Uiso 1 1 calc R U
C36 C 1.5185(3) 1.38049(17) 0.47890(17) 0.0571(10) Uani 1 1 d . .
H36A H 1.4942 1.4250 0.4607 0.069 Uiso 1 1 calc R U
C37 C 0.7502(3) 0.57007(18) 0.59735(16) 0.0517(9) Uani 1 1 d . .
C38 C 1.4959(3) 1.26081(18) 0.50351(18) 0.0601(10) Uani 1 1 d . .
C39 C 0.8230(3) 0.7293(2) 0.7086(2) 0.0803(14) Uani 1 1 d . .
H39A H 0.8477 0.7749 0.7119 0.096 Uiso 1 1 calc R U
C40 C 0.7469(3) 0.5958(2) 0.69690(18) 0.0711(12) Uani 1 1 d . .
H40A H 0.7210 0.5506 0.6934 0.085 Uiso 1 1 calc R U
C41 C 0.7685(2) 0.61748(17) 0.65268(15) 0.0500(9) Uani 1 1 d . .
C42 C 1.0446(3) 0.81747(19) 0.87539(18) 0.0645(11) Uani 1 1 d . .
H42A H 1.1010 0.8016 0.8838 0.077 Uiso 1 1 calc R U
C43 C 1.0120(3) 0.88951(17) 0.4690(2) 0.0764(13) Uani 1 1 d . U
H43A H 0.9529 0.9064 0.4482 0.092 Uiso 1 1 calc R U
C44 C 0.5978(3) 0.57895(17) 0.42509(15) 0.0487(9) Uani 1 1 d . .
C45 C 0.7427(3) 0.44315(18) 0.40677(17) 0.0580(10) Uani 1 1 d . .
C46 C 0.9498(3) 0.90809(19) 0.87984(17) 0.0581(10) Uani 1 1 d . .
H46A H 0.9426 0.9539 0.8924 0.070 Uiso 1 1 calc R U
C47 C 1.0348(2) 0.88624(17) 0.89370(15) 0.0494(9) Uani 1 1 d . .
C48 C 0.8360(3) 0.70958(17) 0.46467(18) 0.0593(10) Uani 1 1 d . .
H48A H 0.7737 0.7147 0.4447 0.071 Uiso 1 1 calc R U
C49 C 0.8844(3) 0.43329(17) 0.57136(15) 0.0478(8) Uani 1 1 d . .
C50 C 1.3443(3) 1.20999(19) 0.4851(2) 0.0748(12) Uani 1 1 d . U
H50A H 1.3113 1.2523 0.4690 0.090 Uiso 1 1 calc R U
C51 C 1.2606(3) 0.99536(18) 0.50696(18) 0.0780(14) Uani 1 1 d . .
H51A H 1.2125 1.0276 0.4886 0.094 Uiso 1 1 calc R U
C52 C 1.3070(3) 1.1481(2) 0.4930(2) 0.1013(17) Uani 1 1 d . U
H52A H 1.2487 1.1451 0.4864 0.122 Uiso 1 1 calc R U

loop_
_atom_site_aniso_label
_atom_site_aniso_U_11
_atom_site_aniso_U_22
_atom_site_aniso_U_33
_atom_site_aniso_U_23
_atom_site_aniso_U_13
_atom_site_aniso_U_12
Zn1 0.0457(3) 0.03055(19) 0.0478(2) 0.00078(14) 0.0252(2) -0.01680(15)
Zn2 0.0436(3) 0.02968(19) 0.0477(2) 0.00206(14) 0.0240(2) -0.01507(15)
S1 0.0747(9) 0.0596(6) 0.1376(11) 0.0148(6) 0.0526(8) -0.0290(6)
S2 0.0876(10) 0.0449(6) 0.1787(13) 0.0045(6) 0.0879(10) -0.0203(6)
N1 0.053(2) 0.0394(15) 0.0585(18) -0.0025(12) 0.0304(17) -0.0215(13)
N2 0.051(2) 0.0345(14) 0.0597(18) 0.0015(12) 0.0305(17) -0.0169(13)
N3 0.116(4) 0.053(2) 0.376(8) 0.032(3) 0.145(5) -0.015(2)
O1 0.086(3) 0.136(3) 0.102(2) -0.076(2) 0.063(2) -0.056(2)
O2 0.081(3) 0.142(3) 0.125(3) -0.094(2) 0.058(2) -0.036(2)
O3 0.0486(18) 0.0599(15) 0.0763(17) 0.0257(12) 0.0294(15) 0.0000(12)
O4 0.0543(17) 0.0420(12) 0.0652(15) 0.0199(11) 0.0268(14) -0.0052(11)
O5 0.077(2) 0.0530(14) 0.0587(15) -0.0154(11) 0.0344(15) -0.0263(13)
O6 0.077(2) 0.0667(16) 0.0574(15) -0.0150(12) 0.0397(16) -0.0202(14)
O7 0.087(2) 0.0614(16) 0.0701(17) -0.0245(13) 0.0459(17) -0.0275(15)
O8 0.086(2) 0.0706(16) 0.0698(17) -0.0215(13) 0.0512(18) -0.0227(15)
O9 0.0556(18) 0.0449(13) 0.0779(17) 0.0174(12) 0.0304(15) -0.0052(11)
O10 0.0512(18) 0.0536(14) 0.0716(17) 0.0205(12) 0.0252(15) -0.0075(12)
C1 0.058(3) 0.054(2) 0.077(3) 0.0152(18) 0.028(2) -0.0189(19)
C2 0.158(7) 0.051(3) 0.341(10) 0.006(4) 0.180(7) -0.022(4)
C3 0.105(5) 0.052(3) 0.231(7) 0.026(3) 0.094(5) -0.018(3)
C4 0.065(3) 0.055(2) 0.098(3) -0.003(2) 0.047(3) -0.031(2)
C5 0.063(3) 0.087(3) 0.082(3) -0.039(2) 0.047(3) -0.026(2)
C6 0.087(4) 0.052(2) 0.136(4) -0.009(2) 0.075(4) -0.037(2)
C7 0.061(2) 0.051(2) 0.099(3) 0.0083(19) 0.043(3) -0.0255(19)
C8 0.094(4) 0.054(2) 0.142(4) -0.008(3) 0.080(4) -0.028(3)
C9 0.104(4) 0.107(3) 0.074(3) -0.030(3) 0.063(3) -0.044(3)
C10 0.108(5) 0.063(3) 0.277(8) 0.012(4) 0.120(6) -0.019(3)
C11 0.091(4) 0.051(2) 0.153(5) -0.010(3) 0.081(4) -0.024(2)
C12 0.125(5) 0.116(4) 0.099(4) -0.052(3) 0.084(4) -0.051(3)
C14 0.070(3) 0.095(3) 0.080(3) -0.054(2) 0.045(3) -0.032(3)
C15 0.093(4) 0.050(2) 0.138(4) -0.008(2) 0.078(4) -0.040(2)
C16 0.062(3) 0.083(3) 0.070(3) -0.029(2) 0.032(2) 0.003(2)
C17 0.061(3) 0.0365(18) 0.114(3) 0.0147(19) 0.047(3) -0.0098(18)
C18 0.093(4) 0.063(3) 0.094(3) -0.031(2) 0.048(3) -0.027(2)
C19 0.082(3) 0.053(2) 0.070(3) -0.0126(18) 0.040(3) -0.015(2)
C20 0.066(3) 0.095(3) 0.086(3) -0.052(3) 0.039(3) -0.026(3)
C21 0.058(3) 0.056(2) 0.097(3) 0.015(2) 0.040(3) -0.019(2)
C22 0.125(5) 0.077(3) 0.091(3) -0.036(2) 0.073(3) -0.046(3)
C23 0.075(3) 0.067(2) 0.064(2) -0.0177(19) 0.041(2) -0.026(2)
C24 0.085(4) 0.064(2) 0.096(3) -0.042(2) 0.051(3) -0.017(2)
C25 0.060(3) 0.087(3) 0.076(3) -0.023(2) 0.039(3) -0.003(2)
C26 0.049(3) 0.0392(18) 0.097(3) 0.0103(18) 0.041(2) -0.0089(16)
C27 0.073(3) 0.042(2) 0.099(3) 0.0112(19) 0.046(3) -0.0170(19)
C28 0.061(3) 0.061(2) 0.075(3) -0.029(2) 0.028(2) 0.002(2)
C29 0.069(3) 0.088(3) 0.075(3) -0.036(2) 0.044(3) -0.036(2)
C30 0.047(3) 0.050(2) 0.078(3) 0.0072(18) 0.024(2) -0.0179(17)
C31 0.071(3) 0.077(3) 0.096(3) -0.049(2) 0.043(3) -0.005(2)
C32 0.070(3) 0.046(2) 0.080(3) 0.0022(18) 0.045(3) -0.0262(19)
C33 0.050(2) 0.0490(19) 0.047(2) -0.0139(15) 0.0199(19) 0.0049(16)
C34 0.053(3) 0.059(2) 0.055(2) -0.0144(16) 0.027(2) -0.0112(18)
C35 0.054(3) 0.059(2) 0.056(2) -0.0164(17) 0.024(2) 0.0040(18)
C36 0.054(3) 0.0426(19) 0.070(2) 0.0100(16) 0.028(2) -0.0164(17)
C37 0.049(2) 0.052(2) 0.047(2) -0.0048(16) 0.0195(19) -0.0020(17)
C38 0.058(3) 0.046(2) 0.081(3) -0.0024(17) 0.038(2) -0.0275(18)
C39 0.094(4) 0.062(2) 0.094(3) -0.033(2) 0.054(3) -0.038(2)
C40 0.086(4) 0.067(2) 0.071(3) -0.023(2) 0.048(3) -0.034(2)
C41 0.048(2) 0.056(2) 0.045(2) -0.0060(15) 0.0226(19) -0.0125(17)
C42 0.056(3) 0.062(2) 0.078(3) -0.0217(19) 0.036(2) -0.0006(19)
C43 0.058(3) 0.0355(18) 0.144(4) 0.014(2) 0.057(3) -0.0206(17)
C44 0.050(2) 0.0453(18) 0.047(2) 0.0034(15) 0.0213(19) -0.0111(16)
C45 0.063(3) 0.054(2) 0.051(2) -0.0095(16) 0.025(2) -0.0050(19)
C46 0.051(3) 0.057(2) 0.063(2) -0.0157(17) 0.027(2) -0.0005(18)
C47 0.050(2) 0.0486(19) 0.049(2) -0.0118(15) 0.0241(19) 0.0009(16)
C48 0.055(3) 0.0401(19) 0.081(3) 0.0057(17) 0.033(2) -0.0135(17)
C49 0.049(2) 0.0475(19) 0.047(2) 0.0029(15) 0.0240(19) -0.0094(17)
C50 0.046(2) 0.052(2) 0.120(3) 0.038(2) 0.038(2) -0.0157(16)
C51 0.092(4) 0.054(2) 0.115(4) -0.014(2) 0.073(3) -0.038(2)
C52 0.062(3) 0.081(3) 0.150(4) 0.032(3) 0.046(3) -0.030(2)

loop_
_atom_type_symbol
_atom_type_description
_atom_type_scat_dispersion_real
_atom_type_scat_dispersion_imag
_atom_type_scat_source
C C 0.0033 0.0016 'International Tables Vol C Tables 4.2.6.8 and 6.1.1.4'
H H 0.0000 0.0000 'International Tables Vol C Tables 4.2.6.8 and 6.1.1.4'
N N 0.0061 0.0033 'International Tables Vol C Tables 4.2.6.8 and 6.1.1.4'
O O 0.0106 0.0060 'International Tables Vol C Tables 4.2.6.8 and 6.1.1.4'
S S 0.1246 0.1234 'International Tables Vol C Tables 4.2.6.8 and 6.1.1.4'
Zn Zn 0.2839 1.4301 'International Tables Vol C Tables 4.2.6.8 and 6.1.1.4'

loop_
_geom_angle_atom_site_label_1
_geom_angle_atom_site_label_2
_geom_angle_atom_site_label_3
_geom_angle
_geom_angle_site_symmetry_1
_geom_angle_site_symmetry_3
N1 Zn1 O10 100.18(11) . .
N1 Zn1 O9 100.39(11) . .
O10 Zn1 O9 159.04(9) . .
N1 Zn1 O7 102.93(10) . .
O10 Zn1 O7 90.84(11) . .
O9 Zn1 O7 88.48(11) . .
N1 Zn1 O6 96.52(10) . .
O10 Zn1 O6 85.75(11) . .
O9 Zn1 O6 87.95(10) . .
O7 Zn1 O6 160.55(10) . .
N1 Zn1 Zn2 165.14(8) . 1_445
O10 Zn1 Zn2 80.09(6) . 1_445
O9 Zn1 Zn2 78.99(7) . 1_445
O7 Zn1 Zn2 91.92(7) . 1_445
O6 Zn1 Zn2 68.64(7) . 1_445
O3 Zn2 O4 159.74(9) 1_665 1_665
O3 Zn2 N2 101.93(11) 1_665 .
O4 Zn2 N2 97.66(11) 1_665 .
O3 Zn2 O5 89.52(11) 1_665 1_665
O4 Zn2 O5 90.59(10) 1_665 1_665
N2 Zn2 O5 104.28(10) . 1_665
O3 Zn2 O8 85.06(11) 1_665 1_665
O4 Zn2 O8 87.21(11) 1_665 1_665
N2 Zn2 O8 97.97(10) . 1_665
O5 Zn2 O8 157.74(10) 1_665 1_665
O3 Zn2 Zn1 80.19(7) 1_665 1_665
O4 Zn2 Zn1 79.56(6) 1_665 1_665
N2 Zn2 Zn1 164.90(8) . 1_665
O5 Zn2 Zn1 90.64(7) 1_665 1_665
O8 Zn2 Zn1 67.17(7) 1_665 1_665
C6 S1 C4 93.6(2) . .
C7 S2 C15 93.3(2) . .
C1 N1 C48 117.2(3) . .
C1 N1 Zn1 121.0(2) . .
C48 N1 Zn1 121.8(3) . .
C36 N2 C26 117.6(3) . .
C36 N2 Zn2 121.0(2) . .
C26 N2 Zn2 121.3(2) . .
C10 N3 C2 114.5(5) . .
C5 O1 C29 118.5(3) . .
C20 O2 C14 117.4(3) . .
C49 O3 Zn2 127.4(2) . 1_445
C44 O4 Zn2 128.0(2) . 1_445
C37 O5 Zn2 113.6(2) . 1_445
C37 O6 Zn1 141.2(2) . .
C45 O7 Zn1 111.5(2) . .
C45 O8 Zn2 143.6(2) . 1_445
C49 O9 Zn1 127.9(2) . .
C44 O10 Zn1 127.3(2) . .
N1 C1 C21 123.1(4) . .
N1 C1 H1A 118.4 . .
C21 C1 H1A 118.4 . .
N3 C2 C8 125.5(4) . .
N3 C2 H2A 117.3 . .
C8 C2 H2A 117.3 . .
C6 C3 C43 113.5(4) . .
C6 C3 H3B 123.3 . .
C43 C3 H3B 123.3 . .
C43 C4 C32 131.3(4) . .
C43 C4 S1 107.9(3) . .
C32 C4 S1 120.7(3) . .
C24 C5 C25 121.4(4) . .
C24 C5 O1 121.0(4) . .
C25 C5 O1 117.3(4) . .
C3 C6 C8 126.9(4) . .
C3 C6 S1 110.2(3) . .
C8 C6 S1 122.9(4) . .
C50 C7 C38 129.3(4) . .
C50 C7 S2 108.5(2) . .
C38 C7 S2 122.3(3) . .
C51 C8 C2 117.8(4) . .
C51 C8 C6 122.9(5) . .
C2 C8 C6 119.3(4) . .
C29 C9 C40 120.4(4) . .
C29 C9 H9A 119.8 . .
C40 C9 H9A 119.8 . .
N3 C10 C11 124.8(5) . .
N3 C10 H10A 117.6 . .
C11 C10 H10A 117.6 . .
C10 C11 C51 119.5(4) . .
C10 C11 C15 120.3(4) . .
C51 C11 C15 120.1(4) . .
C20 C12 C22 118.4(4) . .
C20 C12 H12A 120.8 . .
C22 C12 H12A 120.8 . .
C31 C14 C16 121.6(4) . .
C31 C14 O2 123.1(4) . .
C16 C14 O2 115.1(4) . .
C52 C15 C11 126.7(4) . .
C52 C15 S2 111.3(3) . .
C11 C15 S2 121.9(4) . .
C14 C16 C35 118.0(4) . .
C14 C16 H16A 121.0 . .
C35 C16 H16A 121.0 . .
C26 C17 C38 120.0(3) . .
C26 C17 H17A 120.0 . .
C38 C17 H17A 120.0 . .
C20 C18 C19 117.9(4) . .
C20 C18 H18A 121.1 . .
C19 C18 H18A 121.1 . .
C34 C19 C18 121.6(4) . .
C34 C19 H19A 119.2 . .
C18 C19 H19A 119.2 . .
C12 C20 C18 121.8(4) . .
C12 C20 O2 117.9(4) . .
C18 C20 O2 120.3(4) . .
C1 C21 C32 119.0(4) . .
C1 C21 H21A 120.5 . .
C32 C21 H21A 120.5 . .
C34 C22 C12 121.7(4) . .
C34 C22 H22A 119.2 . .
C12 C22 H22A 119.2 . .
C39 C23 C41 120.3(4) . .
C39 C23 H23A 119.9 . .
C41 C23 H23A 119.9 . .
C5 C24 C42 120.1(4) . .
C5 C24 H24A 120.0 . .
C42 C24 H24A 120.0 . .
C5 C25 C46 118.2(4) . .
C5 C25 H25A 120.9 . .
C46 C25 H25A 120.9 . .
N2 C26 C17 122.1(4) . .
N2 C26 H26A 118.9 . .
C17 C26 H26A 118.9 . .
C48 C27 C32 120.1(4) . .
C48 C27 H27A 119.9 . .
C32 C27 H27A 119.9 . .
C31 C28 C33 120.8(4) . .
C31 C28 H28A 119.6 . .
C33 C28 H28A 119.6 . .
C39 C29 C9 119.5(3) . .
C39 C29 O1 122.0(4) . .
C9 C29 O1 118.3(4) . .
C36 C30 C38 119.3(4) . .
C36 C30 H30A 120.4 . .
C38 C30 H30A 120.4 . .
C14 C31 C28 119.8(3) . .
C14 C31 H31A 120.1 . .
C28 C31 H31A 120.1 . .
C27 C32 C21 117.7(3) . .
C27 C32 C4 121.4(4) . .
C21 C32 C4 120.9(4) . .
C35 C33 C28 118.9(3) . .
C35 C33 C44 121.0(3) . 2_645
C28 C33 C44 120.1(3) . 2_645
C22 C34 C19 118.6(3) . .
C22 C34 C45 122.5(3) . .
C19 C34 C45 118.9(3) . .
C33 C35 C16 121.0(3) . .
C33 C35 H35A 119.5 . .
C16 C35 H35A 119.5 . .
N2 C36 C30 123.7(3) . .
N2 C36 H36A 118.1 . .
C30 C36 H36A 118.1 . .
O5 C37 O6 125.5(3) . .
O5 C37 C41 118.5(3) . .
O6 C37 C41 115.9(3) . .
C17 C38 C30 117.2(3) . .
C17 C38 C7 123.1(3) . .
C30 C38 C7 119.7(4) . .
C29 C39 C23 120.6(4) . .
C29 C39 H39A 119.7 . .
C23 C39 H39A 119.7 . .
C41 C40 C9 120.4(3) . .
C41 C40 H40A 119.8 . .
C9 C40 H40A 119.8 . .
C40 C41 C23 118.8(3) . .
C40 C41 C37 121.5(3) . .
C23 C41 C37 119.7(3) . .
C47 C42 C24 120.0(4) . .
C47 C42 H42A 120.0 . .
C24 C42 H42A 120.0 . .
C4 C43 C3 114.6(4) . .
C4 C43 H43A 122.7 . .
C3 C43 H43A 122.7 . .
O4 C44 O10 124.9(3) . .
O4 C44 C33 117.3(3) . 2_655
O10 C44 C33 117.8(3) . 2_655
O8 C45 O7 125.5(3) . .
O8 C45 C34 116.8(3) . .
O7 C45 C34 117.7(4) . .
C47 C46 C25 121.9(3) . .
C47 C46 H46A 119.0 . .
C25 C46 H46A 119.0 . .
C46 C47 C42 118.3(3) . .
C46 C47 C49 122.1(3) . 2_756
C42 C47 C49 119.5(3) . 2_756
N1 C48 C27 122.8(4) . .
N1 C48 H48A 118.6 . .
C27 C48 H48A 118.6 . .
O3 C49 O9 125.2(3) . .
O3 C49 C47 117.5(3) . 2_746
O9 C49 C47 117.3(3) . 2_746
C52 C50 C7 115.2(4) . .
C52 C50 H50A 122.4 . .
C7 C50 H50A 122.4 . .
C8 C51 C11 117.8(4) . .
C8 C51 H51A 121.1 . .
C11 C51 H51A 121.1 . .
C15 C52 C50 111.5(4) . .
C15 C52 H52A 124.3 . .
C50 C52 H52A 124.3 . .

loop_
_geom_bond_atom_site_label_1
_geom_bond_atom_site_label_2
_geom_bond_distance
_geom_bond_site_symmetry_2
Zn1 N1 2.021(2) .
Zn1 O10 2.029(3) .
Zn1 O9 2.035(2) .
Zn1 O7 2.047(2) .
Zn1 O6 2.078(2) .
Zn1 Zn2 2.9530(5) 1_445
Zn2 O3 2.020(3) 1_665
Zn2 O4 2.030(2) 1_665
Zn2 N2 2.031(2) .
Zn2 O5 2.051(2) 1_665
Zn2 O8 2.076(3) 1_665
Zn2 Zn1 2.9530(5) 1_665
S1 C6 1.691(4) .
S1 C4 1.691(4) .
S2 C7 1.686(4) .
S2 C15 1.705(4) .
N1 C1 1.337(5) .
N1 C48 1.354(4) .
N2 C36 1.323(5) .
N2 C26 1.346(4) .
N3 C10 1.340(5) .
N3 C2 1.371(7) .
O1 C5 1.375(5) .
O1 C29 1.380(4) .
O2 C20 1.391(4) .
O2 C14 1.406(5) .
O3 C49 1.244(4) .
O3 Zn2 2.020(3) 1_445
O4 C44 1.260(3) .
O4 Zn2 2.030(2) 1_445
O5 C37 1.247(4) .
O5 Zn2 2.051(2) 1_445
O6 C37 1.253(4) .
O7 C45 1.262(4) .
O8 C45 1.236(4) .
O8 Zn2 2.076(2) 1_445
O9 C49 1.256(3) .
O10 C44 1.262(4) .
C1 C21 1.380(5) .
C1 H1A 0.9300 .
C2 C8 1.411(7) .
C2 H2A 0.9300 .
C3 C6 1.325(7) .
C3 C43 1.365(6) .
C3 H3B 0.9300 .
C4 C43 1.365(5) .
C4 C32 1.480(4) .
C5 C24 1.362(6) .
C5 C25 1.371(5) .
C6 C8 1.450(6) .
C7 C50 1.392(5) .
C7 C38 1.468(4) .
C8 C51 1.389(5) .
C9 C29 1.369(5) .
C9 C40 1.382(5) .
C9 H9A 0.9300 .
C10 C11 1.394(7) .
C10 H10A 0.9300 .
C11 C51 1.413(6) .
C11 C15 1.474(5) .
C12 C20 1.368(6) .
C12 C22 1.378(5) .
C12 H12A 0.9300 .
C14 C31 1.363(6) .
C14 C16 1.383(5) .
C15 C52 1.358(6) .
C16 C35 1.391(5) .
C16 H16A 0.9300 .
C17 C26 1.377(4) .
C17 C38 1.379(5) .
C17 H17A 0.9300 .
C18 C20 1.377(6) .
C18 C19 1.383(5) .
C18 H18A 0.9300 .
C19 C34 1.372(5) .
C19 H19A 0.9300 .
C21 C32 1.390(5) .
C21 H21A 0.9300 .
C22 C34 1.367(5) .
C22 H22A 0.9300 .
C23 C39 1.369(5) .
C23 C41 1.391(5) .
C23 H23A 0.9300 .
C24 C42 1.396(5) .
C24 H24A 0.9300 .
C25 C46 1.394(5) .
C25 H25A 0.9300 .
C26 H26A 0.9300 .
C27 C48 1.357(4) .
C27 C32 1.384(5) .
C27 H27A 0.9300 .
C28 C31 1.363(5) .
C28 C33 1.386(4) .
C28 H28A 0.9300 .
C29 C39 1.367(5) .
C30 C36 1.363(4) .
C30 C38 1.394(5) .
C30 H30A 0.9300 .
C31 H31A 0.9300 .
C33 C35 1.377(5) .
C33 C44 1.493(5) 2_645
C34 C45 1.509(5) .
C35 H35A 0.9300 .
C36 H36A 0.9300 .
C37 C41 1.507(4) .
C39 H39A 0.9300 .
C40 C41 1.369(5) .
C40 H40A 0.9300 .
C42 C47 1.388(4) .
C42 H42A 0.9300 .
C43 H43A 0.9300 .
C44 C33 1.493(5) 2_655
C46 C47 1.381(5) .
C46 H46A 0.9300 .
C47 C49 1.488(5) 2_756
C48 H48A 0.9300 .
C49 C47 1.488(5) 2_746
C50 C52 1.373(5) .
C50 H50A 0.9300 .
C51 H51A 0.9300 .
C52 H52A 0.9300 .

loop_
_geom_torsion_atom_site_label_1
_geom_torsion_atom_site_label_2
_geom_torsion_atom_site_label_3
_geom_torsion_atom_site_label_4
_geom_torsion
_geom_torsion_site_symmetry_1
_geom_torsion_site_symmetry_4
C48 N1 C1 C21 -0.3(6) . .
Zn1 N1 C1 C21 178.2(3) . .
C10 N3 C2 C8 -2.1(12) . .
C6 S1 C4 C43 3.2(4) . .
C6 S1 C4 C32 180.0(4) . .
C29 O1 C5 C24 -42.3(7) . .
C29 O1 C5 C25 143.2(4) . .
C43 C3 C6 C8 177.9(5) . .
C43 C3 C6 S1 -2.3(7) . .
C4 S1 C6 C3 -0.6(5) . .
C4 S1 C6 C8 179.2(4) . .
C15 S2 C7 C50 0.1(4) . .
C15 S2 C7 C38 -179.8(4) . .
N3 C2 C8 C51 3.2(11) . .
N3 C2 C8 C6 -178.5(7) . .
C3 C6 C8 C51 1.8(9) . .
S1 C6 C8 C51 -178.0(3) . .
C3 C6 C8 C2 -176.4(7) . .
S1 C6 C8 C2 3.8(8) . .
C2 N3 C10 C11 1.5(11) . .
N3 C10 C11 C51 -2.1(10) . .
N3 C10 C11 C15 -177.6(6) . .
C20 O2 C14 C31 31.1(7) . .
C20 O2 C14 C16 -154.0(4) . .
C10 C11 C15 C52 -174.1(6) . .
C51 C11 C15 C52 10.5(8) . .
C10 C11 C15 S2 0.6(7) . .
C51 C11 C15 S2 -174.8(4) . .
C7 S2 C15 C52 -3.2(4) . .
C7 S2 C15 C11 -178.7(4) . .
C31 C14 C16 C35 -1.0(7) . .
O2 C14 C16 C35 -176.0(4) . .
C20 C18 C19 C34 -1.9(7) . .
C22 C12 C20 C18 0.3(8) . .
C22 C12 C20 O2 -177.0(5) . .
C19 C18 C20 C12 2.1(8) . .
C19 C18 C20 O2 179.3(4) . .
C14 O2 C20 C12 -134.0(5) . .
C14 O2 C20 C18 48.7(7) . .
N1 C1 C21 C32 -0.4(6) . .
C20 C12 C22 C34 -3.1(8) . .
C25 C5 C24 C42 -3.2(7) . .
O1 C5 C24 C42 -177.5(4) . .
C24 C5 C25 C46 1.8(7) . .
O1 C5 C25 C46 176.4(4) . .
C36 N2 C26 C17 -0.2(6) . .
Zn2 N2 C26 C17 176.6(3) . .
C38 C17 C26 N2 -0.5(6) . .
C40 C9 C29 C39 1.5(8) . .
C40 C9 C29 O1 176.2(4) . .
C5 O1 C29 C39 -39.0(7) . .
C5 O1 C29 C9 146.3(5) . .
C16 C14 C31 C28 1.1(7) . .
O2 C14 C31 C28 175.7(4) . .
C33 C28 C31 C14 -0.4(7) . .
C48 C27 C32 C21 -1.7(6) . .
C48 C27 C32 C4 177.3(4) . .
C1 C21 C32 C27 1.4(6) . .
C1 C21 C32 C4 -177.6(4) . .
C43 C4 C32 C27 2.7(7) . .
S1 C4 C32 C27 -173.2(3) . .
C43 C4 C32 C21 -178.4(5) . .
S1 C4 C32 C21 5.7(6) . .
C31 C28 C33 C35 -0.4(6) . .
C31 C28 C33 C44 -179.1(4) . 2_645
C12 C22 C34 C19 3.3(7) . .
C12 C22 C34 C45 -177.6(5) . .
C18 C19 C34 C22 -0.8(7) . .
C18 C19 C34 C45 -179.8(4) . .
C28 C33 C35 C16 0.5(6) . .
C44 C33 C35 C16 179.2(3) 2_645 .
C14 C16 C35 C33 0.2(6) . .
C26 N2 C36 C30 0.3(6) . .
Zn2 N2 C36 C30 -176.5(3) . .
C38 C30 C36 N2 0.3(6) . .
Zn2 O5 C37 O6 1.9(5) 1_445 .
Zn2 O5 C37 C41 -179.3(2) 1_445 .
Zn1 O6 C37 O5 -7.8(7) . .
Zn1 O6 C37 C41 173.3(3) . .
C26 C17 C38 C30 1.0(6) . .
C26 C17 C38 C7 -177.6(4) . .
C36 C30 C38 C17 -0.9(6) . .
C36 C30 C38 C7 177.7(4) . .
C50 C7 C38 C17 170.2(4) . .
S2 C7 C38 C17 -9.9(6) . .
C50 C7 C38 C30 -8.4(7) . .
S2 C7 C38 C30 171.5(3) . .
C9 C29 C39 C23 -2.0(8) . .
O1 C29 C39 C23 -176.6(4) . .
C41 C23 C39 C29 1.9(7) . .
C29 C9 C40 C41 -0.8(8) . .
C9 C40 C41 C23 0.6(7) . .
C9 C40 C41 C37 -179.2(4) . .
C39 C23 C41 C40 -1.2(6) . .
C39 C23 C41 C37 178.6(4) . .
O5 C37 C41 C40 8.0(6) . .
O6 C37 C41 C40 -173.1(4) . .
O5 C37 C41 C23 -171.8(4) . .
O6 C37 C41 C23 7.1(5) . .
C5 C24 C42 C47 2.5(7) . .
C32 C4 C43 C3 178.5(5) . .
S1 C4 C43 C3 -5.2(6) . .
C6 C3 C43 C4 5.0(8) . .
Zn2 O4 C44 O10 -0.9(5) 1_445 .
Zn2 O4 C44 C33 -179.0(2) 1_445 2_655
Zn1 O10 C44 O4 -1.5(5) . .
Zn1 O10 C44 C33 176.5(2) . 2_655
Zn2 O8 C45 O7 -10.0(8) 1_445 .
Zn2 O8 C45 C34 170.2(3) 1_445 .
Zn1 O7 C45 O8 6.1(5) . .
Zn1 O7 C45 C34 -174.0(3) . .
C22 C34 C45 O8 170.0(4) . .
C19 C34 C45 O8 -10.9(6) . .
C22 C34 C45 O7 -9.8(6) . .
C19 C34 C45 O7 169.2(4) . .
C5 C25 C46 C47 0.2(6) . .
C25 C46 C47 C42 -0.8(6) . .
C25 C46 C47 C49 -179.3(3) . 2_756
C24 C42 C47 C46 -0.5(6) . .
C24 C42 C47 C49 178.1(4) . 2_756
C1 N1 C48 C27 0.0(5) . .
Zn1 N1 C48 C27 -178.5(3) . .
C32 C27 C48 N1 1.1(6) . .
Zn2 O3 C49 O9 7.7(5) 1_445 .
Zn2 O3 C49 C47 -170.7(2) 1_445 2_746
Zn1 O9 C49 O3 -7.7(5) . .
Zn1 O9 C49 C47 170.7(2) . 2_746
C38 C7 C50 C52 -177.0(4) . .
S2 C7 C50 C52 3.1(5) . .
C2 C8 C51 C11 -3.5(7) . .
C6 C8 C51 C11 178.2(5) . .
C10 C11 C51 C8 3.1(8) . .
C15 C11 C51 C8 178.5(4) . .
C11 C15 C52 C50 -179.4(5) . .
S2 C15 C52 C50 5.4(6) . .
C7 C50 C52 C15 -5.6(7) . .

loop_
_platon_squeeze_void_nr
_platon_squeeze_void_average_x
_platon_squeeze_void_average_y
_platon_squeeze_void_average_z
_platon_squeeze_void_volume
_platon_squeeze_void_count_electrons
_platon_squeeze_void_content
1 0.051 -0.030 0.250 1440 261 ' '
2 0.027 -0.003 0.750 1440 253 ' '
